data_7130009
loop_
_publ_author_name
'Tian, Yi-Qi'
'Cui, Yun-Shu'
'Yu, Wei-Dong'
'Xu, Cong-Qiao'
'Yi, Xiao-Yi'
'Yan, Jun'
'Li, Jun'
'Liu, Chao'

_publ_section_title
;
 An Ultrastable Ti-based Metallocalixarene Nanocage Cluster with
 Photocatalytic Amines Oxidation Activity
;
_journal_name_full 'Chemical Communications'
_journal_paper_doi 10.1039/D2CC01740G
_journal_year 2022
_chemical_formula_moiety 'C264 H312 O38 Ti12.987'
_chemical_formula_sum 'C264 H312 O38 Ti13'
_chemical_formula_weight 4715.82
_space_group_crystal_system tetragonal
_space_group_IT_number 87
_space_group_name_Hall '-I 4'
_space_group_name_H-M_alt 'I 4/m'
_atom_sites_solution_hydrogens mixed
_atom_sites_solution_primary dual
_audit_creation_date 2021-07-30
_audit_creation_method
;
Olex2 1.3
(compiled 2020.11.12 svn.r5f609507 for OlexSys, GUI svn.r6272)
;
_audit_update_record
;
2021-08-05 deposited with the CCDC.	2022-04-22 downloaded from the CCDC.
;
_cell_angle_alpha 90
_cell_angle_beta 90
_cell_angle_gamma 90
_cell_formula_units_Z 2
_cell_length_a 23.2672(11)
_cell_length_b 23.2672(11)
_cell_length_c 25.827(2)
_cell_measurement_reflns_used 9756
_cell_measurement_temperature 90.0
_cell_measurement_theta_max 54.88
_cell_measurement_theta_min 3.79
_cell_volume 13981.8(14)
_computing_molecular_graphics 'Olex2 1.3 (Dolomanov et al., 2009)'
_computing_publication_material 'Olex2 1.3 (Dolomanov et al., 2009)'
_computing_structure_refinement 'SHELXL 2013/2 (Sheldrick, 2015)'
_computing_structure_solution 'SHELXT 2018/2 (Sheldrick, 2018)'
_diffrn_ambient_temperature 90.0
_diffrn_detector 'Bruker APEX2 area detector'
_diffrn_detector_area_resol_mean 7.9
_diffrn_detector_type 'CCD area detector'
_diffrn_measured_fraction_theta_full 0.974
_diffrn_measured_fraction_theta_max 0.971
_diffrn_measurement_device 'three-circle diffractometer'
_diffrn_measurement_device_type 'Bruker SMART APEX2 area detector'
_diffrn_measurement_method '\w and \f scans'
_diffrn_radiation_monochromator 'mirror optics'
_diffrn_radiation_probe x-ray
_diffrn_radiation_type GaK\a
_diffrn_radiation_wavelength 1.34139
_diffrn_reflns_av_R_equivalents 0.0513
_diffrn_reflns_av_unetI/netI 0.0376
_diffrn_reflns_Laue_measured_fraction_full 0.974
_diffrn_reflns_Laue_measured_fraction_max 0.971
_diffrn_reflns_limit_h_max 27
_diffrn_reflns_limit_h_min -28
_diffrn_reflns_limit_k_max 28
_diffrn_reflns_limit_k_min -27
_diffrn_reflns_limit_l_max 20
_diffrn_reflns_limit_l_min -31
_diffrn_reflns_number 52593
_diffrn_reflns_point_group_measured_fraction_full 0.974
_diffrn_reflns_point_group_measured_fraction_max 0.971
_diffrn_reflns_theta_full 53.594
_diffrn_reflns_theta_max 55.003
_diffrn_reflns_theta_min 3.305
_diffrn_source 'microfocus sealed X-ray tube'
_diffrn_source_type 'Incoatec I\ms'
_exptl_absorpt_coefficient_mu 2.223
_exptl_absorpt_correction_T_max 0.7508
_exptl_absorpt_correction_T_min 0.5607
_exptl_absorpt_correction_type multi-scan
_exptl_absorpt_process_details
;
SADABS-2016/2 (Bruker,2016/2) was used for absorption correction.
wR2(int) was 0.1459 before and 0.0761 after correction.
The Ratio of minimum to maximum transmission is 0.7468.
The \l/2 correction factor is Not present.
;
_exptl_crystal_colour colourless
_exptl_crystal_colour_primary colourless
_exptl_crystal_density_diffrn 1.120
_exptl_crystal_description block
_exptl_crystal_F_000 4972
_refine_diff_density_max 0.999
_refine_diff_density_min -2.080
_refine_diff_density_rms 0.090
_refine_ls_extinction_coef 0.00021(3)
_refine_ls_extinction_expression Fc^*^=kFc[1+0.001xFc^2^\l^3^/sin(2\q)]^-1/4^
_refine_ls_extinction_method SHELXL
_refine_ls_goodness_of_fit_ref 1.082
_refine_ls_hydrogen_treatment constr
_refine_ls_matrix_type full
_refine_ls_number_parameters 501
_refine_ls_number_reflns 6664
_refine_ls_number_restraints 174
_refine_ls_restrained_S_all 1.115
_refine_ls_R_factor_all 0.1096
_refine_ls_R_factor_gt 0.1035
_refine_ls_shift/su_max 0.000
_refine_ls_shift/su_mean 0.000
_refine_ls_structure_factor_coef Fsqd
_refine_ls_weighting_details
;
 w=1/[\s^2^(Fo^2^)+(0.0100P)^2^+120.0000P]
 where P=(Fo^2^+2Fc^2^)/3
;
_refine_ls_weighting_scheme calc
_refine_ls_wR_factor_gt 0.2083
_refine_ls_wR_factor_ref 0.2104
_reflns_Friedel_coverage 0.000
_reflns_number_gt 5922
_reflns_number_total 6664
_reflns_threshold_expression 'I > 2\s(I)'
_cod_data_source_file d2cc01740g2.cif
_cod_data_source_block Ti13L6
_cod_original_cell_volume 13981.7(17)
_cod_database_code 7130009
_shelxl_version_number 2013-2
_shelx_space_group_comment
;
The symmetry employed for this shelxl refinement is uniquely defined
by the following loop, which should always be used as a source of
symmetry information in preference to the above space-group names.
They are only intended as comments.
;
_olex2_refinement_description
;
1. Fixed Uiso
 At 1.2 times of:
  All C(H) groups, All C(H,H) groups
 At 1.5 times of:
  All C(H,H,H) groups
2. Restrained distances
 C37-C34
 1.5 with sigma of 0.01
 C33-C32
 2.3 with sigma of 0.01
 C24-C25A
 1.5 with sigma of 0.01
3. Uiso/Uaniso restraints and constraints
C33 \\sim C38: within 2A with sigma of 0.01 and sigma for terminal atoms of
0.02 within 2A
Uanis(C13) \\sim Ueq, Uanis(C25) \\sim Ueq, Uanis(C38) \\sim Ueq, Uanis(C31)
\\sim Ueq, Uanis(C35) \\sim Ueq, Uanis(C36) \\sim Ueq, Uanis(C37) \\sim Ueq,
Uanis(C34) \\sim Ueq, Uanis(C32) \\sim Ueq, Uanis(C33) \\sim Ueq, Uanis(C45)
\\sim Ueq, Uanis(C46) \\sim Ueq, Uanis(C20) \\sim Ueq, Uanis(C21) \\sim Ueq,
Uanis(C12) \\sim Ueq, Uanis(C7) \\sim Ueq, Uanis(C44) \\sim Ueq, Uanis(C22)
\\sim Ueq, Uanis(C7A) \\sim Ueq, Uanis(C23) \\sim Ueq, Uanis(C26) \\sim Ueq,
Uanis(C26A) \\sim Ueq, Uanis(C23A) \\sim Ueq, Uanis(C24) \\sim Ueq, Uanis(C25A)
\\sim Ueq, Uanis(C24A) \\sim Ueq: with sigma of 0.01 and sigma for terminal
atoms of 0.02
Uanis(C21) \\sim Ueq, Uanis(C22) \\sim Ueq: with sigma of 0.01 and sigma for
terminal atoms of 0.02
4. Rigid body (RIGU) restrains
 C20, C21, C22
 with sigma for 1-2 distances of 0.004 and sigma for 1-3 distances of 0.004
5. Others
 Sof(C7A)=Sof(H7A)=Sof(C8A)=Sof(H8A)=Sof(C12)=Sof(C34)=Sof(C35)=Sof(H35A)=
 Sof(H35B)=Sof(H35C)=Sof(C36)=Sof(H36A)=Sof(H36B)=Sof(H36C)=Sof(C37)=Sof(H37A)=
 Sof(H37B)=Sof(H37C)=1-FVAR(1)
 Sof(C7)=Sof(H7)=Sof(C8)=Sof(H8)=Sof(C13)=Sof(C31)=Sof(H31A)=Sof(H31B)=
 Sof(H31C)=Sof(C32)=Sof(H32A)=Sof(H32B)=Sof(H32C)=Sof(C33)=Sof(H33A)=Sof(H33B)=
 Sof(H33C)=Sof(C38)=FVAR(1)
 Sof(C23)=Sof(H23A)=Sof(H23B)=Sof(H23C)=Sof(C25)=Sof(C26)=Sof(H26A)=Sof(H26B)=
 Sof(H26C)=Sof(C26A)=Sof(H26D)=Sof(H26E)=Sof(H26F)=1-FVAR(2)
 Sof(C23A)=Sof(H23D)=Sof(H23E)=Sof(H23F)=Sof(C24)=Sof(H24A)=Sof(H24B)=
 Sof(H24C)=Sof(C24A)=Sof(H24D)=Sof(H24E)=Sof(H24F)=Sof(C25A)=FVAR(2)
 Fixed Sof: H21C(0.5) H21A(0.5) H21B(0.5) H45A(0.5) H45B(0.5) H45C(0.5)
6.a Riding coordinates:
 C23A(H23D,H23E,H23F)
6.b Secondary CH2 refined with riding coordinates:
 C1(H1A,H1B), C43(H43A,H43B), C49(H49A,H49B)
6.c Aromatic/amide H refined with riding coordinates:
 C2(H2), C4(H4), C7(H7), C7A(H7A), C8(H8), C8A(H8A), C18(H18), C47(H47)
6.d Idealised Me refined as rotating group:
 C21(H21C,H21A,H21B), C22(H22A,H22B,H22C), C23(H23A,H23B,H23C), C24(H24A,H24B,
 H24C), C24A(H24D,H24E,H24F), C26(H26A,H26B,H26C), C26A(H26D,H26E,H26F),
 C31(H31A,H31B,H31C), C32(H32A,H32B,H32C), C33(H33A,H33B,H33C), C35(H35A,H35B,
 H35C), C36(H36A,H36B,H36C), C37(H37A,H37B,H37C), C44(H44A,H44B,H44C), C45(H45A,
 H45B,H45C)
;
_smtbx_masks_void_probe_radius 1.2
_smtbx_masks_void_truncation_radius 1.2
_olex2_submission_special_instructions 'No special instructions were received'

loop_
_space_group_symop_operation_xyz
'x, y, z'
'-x, -y, z'
'-y, x, z'
'y, -x, z'
'x+1/2, y+1/2, z+1/2'
'-x+1/2, -y+1/2, z+1/2'
'-y+1/2, x+1/2, z+1/2'
'y+1/2, -x+1/2, z+1/2'
'-x, -y, -z'
'x, y, -z'
'y, -x, -z'
'-y, x, -z'
'-x+1/2, -y+1/2, -z+1/2'
'x+1/2, y+1/2, -z+1/2'
'y+1/2, -x+1/2, -z+1/2'
'-y+1/2, x+1/2, -z+1/2'

loop_
_atom_site_label
_atom_site_type_symbol
_atom_site_fract_x
_atom_site_fract_y
_atom_site_fract_z
_atom_site_U_iso_or_equiv
_atom_site_adp_type
_atom_site_occupancy
_atom_site_site_symmetry_order
_atom_site_calc_flag
_atom_site_refinement_flags_posn
_atom_site_refinement_flags_adp
_atom_site_refinement_flags_occupancy
_atom_site_disorder_assembly
_atom_site_disorder_group
Ti1 Ti 0.51697(3) 0.40796(4) 0.41531(4) 0.0498(3) Uani 1 1 d . . . . .
Ti2 Ti 0.42497(6) 0.39079(5) 0.5000 0.0495(4) Uani 1 2 d S T P . .
Ti3 Ti 0.5340(3) 0.3159(2) 0.5000 0.041(3) Uani 0.172(5) 2 d S T . . .
Ti4 Ti 0.5000 0.5000 0.3323(5) 0.052(5) Uani 0.149(8) 4 d S T . . .
O1 O 0.5000 0.5000 0.4163(3) 0.0426(14) Uani 1 4 d S T P . .
O2 O 0.43531(12) 0.40642(12) 0.42745(12) 0.0382(7) Uani 1 1 d . . . . .
O3 O 0.51591(15) 0.41090(19) 0.34483(16) 0.0677(11) Uani 1 1 d . . . . .
O4 O 0.53166(14) 0.33002(15) 0.41845(18) 0.0661(12) Uani 1 1 d . . . . .
O5 O 0.51745(18) 0.40756(18) 0.5000 0.0424(10) Uani 1 2 d S T P . .
O6 O 0.4422(3) 0.3144(2) 0.5000 0.0693(17) Uani 1 2 d S T P . .
O7 O 0.6199(3) 0.3468(2) 0.5000 0.0635(15) Uani 1 2 d S T P . .
C1 C 0.4107(2) 0.3731(2) 0.2963(2) 0.0526(13) Uani 1 1 d . . . . .
H1A H 0.3869 0.3390 0.2885 0.063 Uiso 1 1 calc R U . . .
H1B H 0.4132 0.3767 0.3345 0.063 Uiso 1 1 calc R U . . .
C2 C 0.5066(3) 0.1928(3) 0.3580(3) 0.083(2) Uani 1 1 d . . . . .
H2 H 0.4753 0.1687 0.3485 0.099 Uiso 1 1 calc R U . . .
C3 C 0.5613(3) 0.1754(3) 0.3457(4) 0.106(3) Uani 1 1 d . . . . .
C4 C 0.6064(3) 0.2108(3) 0.3595(3) 0.082(2) Uani 1 1 d . . . . .
H4 H 0.6445 0.1989 0.3519 0.099 Uiso 1 1 calc R U . . .
C5 C 0.5980(2) 0.2636(2) 0.3842(2) 0.0502(12) Uani 1 1 d . . . . .
C6 C 0.5414(2) 0.2798(2) 0.3952(2) 0.0468(11) Uani 1 1 d . . . . .
C7 C 0.4805(6) 0.3260(5) 0.2330(5) 0.054(3) Uani 0.563(11) 1 d . U P A 1
H7 H 0.4483 0.3062 0.2190 0.065 Uiso 0.563(11) 1 calc R U P A 1
C7A C 0.4732(8) 0.3493(8) 0.2221(8) 0.064(5) Uani 0.437(11) 1 d . U P A 2
H7A H 0.4385 0.3420 0.2038 0.077 Uiso 0.437(11) 1 calc R U P A 2
C8 C 0.5817(10) 0.3438(7) 0.2345(7) 0.064(4) Uani 0.563(11) 1 d . . P A 1
H8 H 0.6191 0.3359 0.2218 0.077 Uiso 0.563(11) 1 calc R U P A 1
C8A C 0.5737(10) 0.3654(11) 0.2203(10) 0.069(6) Uani 0.437(11) 1 d . . P A 2
H8A H 0.6084 0.3689 0.2010 0.082 Uiso 0.437(11) 1 calc R U P A 2
C9 C 0.5744(2) 0.3817(2) 0.2749(2) 0.0603(14) Uani 1 1 d . . . . .
C10 C 0.5203(2) 0.3855(2) 0.2981(2) 0.0494(12) Uani 1 1 d . . . . .
C11 C 0.4706(2) 0.3636(2) 0.2749(2) 0.0561(13) Uani 1 1 d . . . . .
C12 C 0.5260(8) 0.3455(9) 0.1955(8) 0.078(5) Uani 0.437(11) 1 d . U P A 2
C13 C 0.5321(6) 0.3160(6) 0.2115(5) 0.065(3) Uani 0.563(11) 1 d . U P A 1
C14 C 0.4950(2) 0.2437(2) 0.3837(2) 0.0530(13) Uani 1 1 d . . . . .
C16 C 0.6561(3) 0.3008(3) 0.5000 0.0444(16) Uani 1 2 d S T P . .
C17 C 0.6727(2) 0.2777(2) 0.4529(2) 0.0476(12) Uani 1 1 d . . . . .
C18 C 0.7092(3) 0.2312(3) 0.4546(3) 0.0747(19) Uani 1 1 d . . . . .
H18 H 0.7214 0.2147 0.4228 0.090 Uiso 1 1 calc R U . . .
C19 C 0.7291(5) 0.2072(5) 0.5000 0.096(4) Uani 1 2 d S T P . .
C20 C 0.7692(8) 0.1543(8) 0.5000 0.143(5) Uani 1 2 d S TU P . .
C21 C 0.7348(10) 0.1019(9) 0.5000 0.213(8) Uani 1 2 d S TU P . .
H21C H 0.7414 0.0807 0.4677 0.320 Uiso 0.5 1 calc R U P B -1
H21A H 0.6940 0.1120 0.5027 0.320 Uiso 0.5 1 calc R U P B -1
H21B H 0.7458 0.0779 0.5295 0.320 Uiso 0.5 1 calc R U P B -1
C22 C 0.8015(6) 0.1458(6) 0.4547(5) 0.202(6) Uani 1 1 d . U . . .
H22A H 0.7759 0.1342 0.4264 0.304 Uiso 1 1 calc R U . . .
H22B H 0.8302 0.1156 0.4606 0.304 Uiso 1 1 calc R U . . .
H22C H 0.8211 0.1816 0.4453 0.304 Uiso 1 1 calc R U . . .
C23 C 0.5276(8) 0.0869(7) 0.3008(7) 0.097(6) Uani 0.561(14) 1 d . U P C 2
H23A H 0.4923 0.1078 0.3095 0.146 Uiso 0.561(14) 1 calc R U P C 2
H23B H 0.5233 0.0464 0.3106 0.146 Uiso 0.561(14) 1 calc R U P C 2
H23C H 0.5346 0.0896 0.2635 0.146 Uiso 0.561(14) 1 calc R U P C 2
C23A C 0.5295(15) 0.0759(11) 0.3360(14) 0.147(11) Uani 0.439(14) 1 d . U P C 1
H23D H 0.5471 0.0681 0.3698 0.220 Uiso 0.439(14) 1 d R U P C 1
H23E H 0.5276 0.0402 0.3159 0.220 Uiso 0.439(14) 1 d R U P C 1
H23F H 0.4906 0.0910 0.3411 0.220 Uiso 0.439(14) 1 d R U P C 1
C24 C 0.6283(10) 0.1051(14) 0.3088(14) 0.138(11) Uani 0.439(14) 1 d D U P C 1
H24A H 0.6239 0.0727 0.3327 0.206 Uiso 0.439(14) 1 calc R U P C 1
H24B H 0.6512 0.1353 0.3254 0.206 Uiso 0.439(14) 1 calc R U P C 1
H24C H 0.6479 0.0921 0.2773 0.206 Uiso 0.439(14) 1 calc R U P C 1
C24A C 0.5520(11) 0.1457(11) 0.2459(10) 0.135(10) Uani 0.439(14) 1 d . U P C 1
H24D H 0.5100 0.1434 0.2439 0.203 Uiso 0.439(14) 1 calc R U P C 1
H24E H 0.5691 0.1204 0.2198 0.203 Uiso 0.439(14) 1 calc R U P C 1
H24F H 0.5643 0.1854 0.2396 0.203 Uiso 0.439(14) 1 calc R U P C 1
C25 C 0.5750(6) 0.1115(6) 0.3283(7) 0.077(4) Uani 0.561(14) 1 d . U P C 2
C25A C 0.5701(7) 0.1287(9) 0.2950(10) 0.085(6) Uani 0.439(14) 1 d D U P C 1
C26 C 0.6185(9) 0.0813(7) 0.3566(9) 0.128(7) Uani 0.561(14) 1 d . U P C 2
H26A H 0.6527 0.1056 0.3597 0.193 Uiso 0.561(14) 1 calc R U P C 2
H26B H 0.6285 0.0458 0.3382 0.193 Uiso 0.561(14) 1 calc R U P C 2
H26C H 0.6040 0.0718 0.3912 0.193 Uiso 0.561(14) 1 calc R U P C 2
C26A C 0.6239(11) 0.1213(9) 0.2771(9) 0.126(8) Uani 0.561(14) 1 d . U P C 2
H26D H 0.6556 0.1459 0.2887 0.190 Uiso 0.561(14) 1 calc R U P C 2
H26E H 0.6042 0.1396 0.2479 0.190 Uiso 0.561(14) 1 calc R U P C 2
H26F H 0.6392 0.0839 0.2663 0.190 Uiso 0.561(14) 1 calc R U P C 2
C31 C 0.4940(11) 0.2317(11) 0.1612(11) 0.177(10) Uani 0.563(11) 1 d . U P A 1
H31A H 0.5022 0.2019 0.1870 0.265 Uiso 0.563(11) 1 calc R U P A 1
H31B H 0.4927 0.2143 0.1266 0.265 Uiso 0.563(11) 1 calc R U P A 1
H31C H 0.4569 0.2495 0.1689 0.265 Uiso 0.563(11) 1 calc R U P A 1
C32 C 0.5957(9) 0.2511(9) 0.1581(8) 0.155(9) Uani 0.563(11) 1 d D U P A 1
H32A H 0.5936 0.2185 0.1342 0.232 Uiso 0.563(11) 1 calc R U P A 1
H32B H 0.6084 0.2375 0.1922 0.232 Uiso 0.563(11) 1 calc R U P A 1
H32C H 0.6232 0.2794 0.1449 0.232 Uiso 0.563(11) 1 calc R U P A 1
C33 C 0.5344(11) 0.3163(11) 0.1204(11) 0.154(9) Uani 0.563(11) 1 d D U P A 1
H33A H 0.5564 0.3023 0.0906 0.232 Uiso 0.563(11) 1 calc R U P A 1
H33B H 0.5489 0.3542 0.1308 0.232 Uiso 0.563(11) 1 calc R U P A 1
H33C H 0.4937 0.3194 0.1110 0.232 Uiso 0.563(11) 1 calc R U P A 1
C34 C 0.5225(15) 0.3272(12) 0.1378(14) 0.142(13) Uani 0.437(11) 1 d D U P A 2
C35 C 0.4864(15) 0.3727(16) 0.1068(12) 0.191(14) Uani 0.437(11) 1 d . U P A 2
H35A H 0.4980 0.4115 0.1171 0.286 Uiso 0.437(11) 1 calc R U P A 2
H35B H 0.4454 0.3672 0.1142 0.286 Uiso 0.437(11) 1 calc R U P A 2
H35C H 0.4931 0.3676 0.0696 0.286 Uiso 0.437(11) 1 calc R U P A 2
C36 C 0.5804(9) 0.3346(12) 0.1148(8) 0.115(7) Uani 0.437(11) 1 d . U P A 2
H36A H 0.5800 0.3209 0.0789 0.172 Uiso 0.437(11) 1 calc R U P A 2
H36B H 0.6085 0.3123 0.1348 0.172 Uiso 0.437(11) 1 calc R U P A 2
H36C H 0.5910 0.3753 0.1154 0.172 Uiso 0.437(11) 1 calc R U P A 2
C37 C 0.4894(10) 0.2723(10) 0.1318(8) 0.105(7) Uani 0.437(11) 1 d D U P A 2
H37A H 0.5048 0.2433 0.1555 0.157 Uiso 0.437(11) 1 calc R U P A 2
H37B H 0.4929 0.2585 0.0960 0.157 Uiso 0.437(11) 1 calc R U P A 2
H37C H 0.4488 0.2792 0.1398 0.157 Uiso 0.437(11) 1 calc R U P A 2
C38 C 0.5406(7) 0.2768(8) 0.1627(6) 0.099(5) Uani 0.563(11) 1 d . U P A 1
C41 C 0.4268(3) 0.2574(3) 0.5000 0.0497(17) Uani 1 2 d S T P . .
C42 C 0.4199(2) 0.2298(2) 0.4533(3) 0.0572(15) Uani 1 1 d . . . . .
C43 C 0.4342(2) 0.2576(2) 0.4014(2) 0.0553(14) Uani 1 1 d . . . . .
H43A H 0.4066 0.2439 0.3749 0.066 Uiso 1 1 calc R U . . .
H43B H 0.4298 0.2998 0.4044 0.066 Uiso 1 1 calc R U . . .
C44 C 0.3772(6) 0.0511(3) 0.4518(5) 0.168(5) Uani 1 1 d . U . . .
H44A H 0.4189 0.0463 0.4484 0.253 Uiso 1 1 calc R U . . .
H44B H 0.3625 0.0728 0.4221 0.253 Uiso 1 1 calc R U . . .
H44C H 0.3588 0.0132 0.4529 0.253 Uiso 1 1 calc R U . . .
C45 C 0.2974(8) 0.0879(8) 0.5000 0.179(8) Uani 1 2 d S TU P . .
H45A H 0.2827 0.0803 0.5349 0.269 Uiso 0.5 1 calc R U P D -1
H45B H 0.2810 0.0600 0.4757 0.269 Uiso 0.5 1 calc R U P D -1
H45C H 0.2864 0.1268 0.4894 0.269 Uiso 0.5 1 calc R U P D -1
C46 C 0.3643(9) 0.0825(7) 0.5000 0.144(6) Uani 1 2 d S TU P . .
C47 C 0.4029(3) 0.1720(3) 0.4546(3) 0.081(2) Uani 1 1 d . . . . .
H47 H 0.3992 0.1516 0.4229 0.098 Uiso 1 1 calc R U . . .
C48 C 0.3914(5) 0.1440(4) 0.5000 0.092(3) Uani 1 2 d S T P . .
C49 C 0.6493(2) 0.2982(2) 0.4016(2) 0.0468(11) Uani 1 1 d . . . . .
H49A H 0.6799 0.2955 0.3751 0.056 Uiso 1 1 calc R U . . .
H49B H 0.6381 0.3391 0.4047 0.056 Uiso 1 1 calc R U . . .

loop_
_atom_site_aniso_label
_atom_site_aniso_U_11
_atom_site_aniso_U_22
_atom_site_aniso_U_33
_atom_site_aniso_U_23
_atom_site_aniso_U_13
_atom_site_aniso_U_12
Ti1 0.0287(4) 0.0492(5) 0.0715(7) -0.0128(4) 0.0016(4) -0.0046(3)
Ti2 0.0546(8) 0.0418(7) 0.0520(8) 0.000 0.000 -0.0109(6)
Ti3 0.047(4) 0.018(3) 0.057(5) 0.000 0.000 0.005(2)
Ti4 0.061(6) 0.061(6) 0.034(7) 0.000 0.000 0.000
O1 0.0371(19) 0.0371(19) 0.054(4) 0.000 0.000 0.000
O2 0.0318(15) 0.0307(14) 0.0522(19) 0.0004(13) -0.0001(13) 0.0009(11)
O3 0.0398(19) 0.095(3) 0.068(3) -0.029(2) 0.0092(18) -0.0121(19)
O4 0.0336(17) 0.047(2) 0.118(4) -0.030(2) 0.000(2) -0.0020(14)
O5 0.034(2) 0.033(2) 0.060(3) 0.000 0.000 -0.0001(17)
O6 0.112(5) 0.034(3) 0.062(3) 0.000 0.000 -0.019(3)
O7 0.085(4) 0.055(3) 0.051(3) 0.000 0.000 0.039(3)
C1 0.053(3) 0.043(3) 0.062(3) -0.009(2) -0.010(3) -0.007(2)
C2 0.055(3) 0.060(4) 0.134(6) -0.046(4) 0.001(4) -0.005(3)
C3 0.068(4) 0.073(4) 0.178(9) -0.068(5) 0.002(5) -0.003(3)
C4 0.051(3) 0.062(4) 0.134(6) -0.046(4) -0.006(4) 0.013(3)
C5 0.048(3) 0.038(2) 0.064(3) -0.009(2) -0.004(2) 0.007(2)
C6 0.045(3) 0.035(2) 0.060(3) -0.009(2) -0.004(2) 0.0031(19)
C7 0.063(6) 0.048(6) 0.051(6) -0.005(5) -0.002(5) -0.009(5)
C7A 0.055(7) 0.068(8) 0.070(8) -0.007(7) -0.008(6) 0.004(7)
C8 0.073(10) 0.061(9) 0.058(10) -0.004(7) 0.009(7) 0.006(7)
C8A 0.043(9) 0.100(19) 0.063(14) -0.018(12) 0.010(9) -0.001(11)
C9 0.060(3) 0.054(3) 0.067(4) -0.012(3) 0.009(3) -0.003(3)
C10 0.050(3) 0.045(3) 0.054(3) -0.009(2) 0.003(2) 0.004(2)
C11 0.055(3) 0.054(3) 0.059(3) -0.012(3) 0.003(3) -0.006(2)
C12 0.077(8) 0.083(9) 0.076(8) -0.012(7) 0.004(7) 0.007(7)
C13 0.075(6) 0.058(6) 0.063(6) -0.012(5) 0.002(5) -0.002(5)
C14 0.047(3) 0.038(2) 0.074(4) -0.006(2) -0.006(3) 0.000(2)
C16 0.033(3) 0.032(3) 0.069(5) 0.000 0.000 0.004(3)
C17 0.039(2) 0.040(2) 0.063(3) -0.002(2) 0.001(2) 0.0052(19)
C18 0.086(4) 0.075(4) 0.063(4) -0.007(3) 0.002(3) 0.041(4)
C19 0.120(9) 0.099(8) 0.069(6) 0.000 0.000 0.078(7)
C20 0.152(8) 0.137(8) 0.139(8) 0.000 0.000 0.077(7)
C21 0.196(12) 0.171(11) 0.274(17) 0.000 0.000 0.057(9)
C22 0.214(10) 0.175(9) 0.218(10) 0.028(7) 0.062(8) 0.139(8)
C23 0.116(11) 0.060(8) 0.115(11) -0.054(9) -0.006(10) -0.006(7)
C23A 0.166(18) 0.061(11) 0.21(2) -0.047(15) 0.014(17) 0.002(12)
C24 0.137(17) 0.112(16) 0.16(2) -0.032(15) -0.006(16) 0.028(13)
C24A 0.135(16) 0.128(15) 0.142(16) -0.072(13) 0.018(13) 0.006(12)
C25 0.074(7) 0.061(6) 0.096(8) -0.033(6) -0.005(6) 0.006(5)
C25A 0.069(8) 0.088(9) 0.098(9) -0.005(8) -0.002(8) 0.008(7)
C26 0.160(14) 0.066(8) 0.160(15) -0.038(9) -0.036(12) 0.038(9)
C26A 0.165(16) 0.085(11) 0.129(14) -0.045(10) 0.044(12) -0.016(10)
C31 0.185(17) 0.157(15) 0.188(17) -0.087(14) 0.027(14) -0.042(14)
C32 0.158(15) 0.167(15) 0.139(13) -0.084(12) -0.007(11) 0.028(12)
C33 0.144(14) 0.177(14) 0.142(14) -0.019(12) 0.007(12) -0.013(12)
C34 0.138(15) 0.150(15) 0.137(16) -0.023(9) 0.008(9) 0.008(9)
C35 0.20(2) 0.23(2) 0.140(18) -0.012(16) -0.010(16) 0.033(17)
C36 0.087(11) 0.172(16) 0.085(11) -0.052(11) 0.026(9) -0.026(11)
C37 0.128(14) 0.112(13) 0.074(11) -0.035(10) -0.014(10) -0.001(12)
C38 0.092(7) 0.116(8) 0.090(7) -0.032(7) 0.015(6) -0.016(7)
C41 0.051(4) 0.027(3) 0.070(5) 0.000 0.000 -0.004(3)
C42 0.046(3) 0.031(2) 0.094(4) 0.001(3) -0.009(3) -0.001(2)
C43 0.049(3) 0.035(2) 0.082(4) -0.009(3) -0.009(3) -0.001(2)
C44 0.276(13) 0.049(4) 0.181(10) -0.027(6) 0.021(10) -0.048(6)
C45 0.194(14) 0.155(12) 0.189(14) 0.000 0.000 -0.100(11)
C46 0.170(10) 0.123(8) 0.139(9) 0.000 0.000 -0.023(8)
C47 0.097(5) 0.049(3) 0.099(5) -0.009(3) -0.012(4) -0.028(3)
C48 0.130(10) 0.050(5) 0.096(8) 0.000 0.000 -0.032(6)
C49 0.042(2) 0.044(3) 0.055(3) -0.007(2) 0.003(2) 0.005(2)

loop_
_atom_type_symbol
_atom_type_description
_atom_type_scat_dispersion_real
_atom_type_scat_dispersion_imag
_atom_type_scat_source
C C 0.0148 0.0070 'International Tables Vol C Tables 4.2.6.8 and 6.1.1.4'
H H 0.0000 0.0000 'International Tables Vol C Tables 4.2.6.8 and 6.1.1.4'
O O 0.0412 0.0250 'International Tables Vol C Tables 4.2.6.8 and 6.1.1.4'
Ti Ti 0.3610 1.4673 'International Tables Vol C Tables 4.2.6.8 and 6.1.1.4'

loop_
_geom_angle_atom_site_label_1
_geom_angle_atom_site_label_2
_geom_angle_atom_site_label_3
_geom_angle
_geom_angle_site_symmetry_1
_geom_angle_site_symmetry_3
_geom_angle_publ_flag
Ti1 Ti1 Ti1 90.0 3_655 4_565 ?
Ti1 Ti1 Ti2 60.04(3) 3_655 3_655 ?
Ti1 Ti1 Ti2 119.96(3) 4_565 3_655 ?
Ti1 Ti1 Ti2 60.14(3) 4_565 . ?
Ti1 Ti1 Ti2 120.00(3) 3_655 . ?
Ti1 Ti1 Ti3 119.94(12) 4_565 . ?
Ti1 Ti1 Ti3 119.93(12) 3_655 . ?
Ti2 Ti1 Ti2 89.80(4) . 3_655 ?
Ti2 Ti1 Ti3 59.79(12) . . ?
Ti3 Ti1 Ti2 59.89(12) . 3_655 ?
Ti4 Ti1 Ti1 59.74(9) . 4_565 ?
Ti4 Ti1 Ti1 59.74(9) . 3_655 ?
Ti4 Ti1 Ti2 119.78(10) . 3_655 ?
Ti4 Ti1 Ti2 119.88(10) . . ?
Ti4 Ti1 Ti3 179.43(18) . . ?
O1 Ti1 Ti1 45.003(3) . 4_565 ?
O1 Ti1 Ti1 45.004(2) . 3_655 ?
O1 Ti1 Ti2 89.54(13) . 3_655 ?
O1 Ti1 Ti2 89.63(13) . . ?
O1 Ti1 Ti3 134.2(2) . . ?
O1 Ti1 Ti4 45.2(2) . . ?
O1 Ti1 O5 89.6(2) . . ?
O2 Ti1 Ti1 125.25(9) 3_655 4_565 ?
O2 Ti1 Ti1 36.86(9) 3_655 3_655 ?
O2 Ti1 Ti1 125.09(9) . 3_655 ?
O2 Ti1 Ti1 36.69(9) . 4_565 ?
O2 Ti1 Ti2 124.91(10) . 3_655 ?
O2 Ti1 Ti2 124.85(11) 3_655 . ?
O2 Ti1 Ti2 36.53(10) 3_655 3_655 ?
O2 Ti1 Ti2 36.68(10) . . ?
O2 Ti1 Ti3 89.73(16) 3_655 . ?
O2 Ti1 Ti3 89.88(16) . . ?
O2 Ti1 Ti4 89.99(10) . . ?
O2 Ti1 Ti4 90.13(10) 3_655 . ?
O2 Ti1 O1 80.82(9) 3_655 . ?
O2 Ti1 O1 80.65(9) . . ?
O2 Ti1 O2 153.65(18) 3_655 . ?
O2 Ti1 O5 80.91(15) . . ?
O2 Ti1 O5 80.40(15) 3_655 . ?
O3 Ti1 Ti1 88.14(13) . 4_565 ?
O3 Ti1 Ti1 88.67(13) . 3_655 ?
O3 Ti1 Ti2 135.40(12) . 3_655 ?
O3 Ti1 Ti2 134.71(12) . . ?
O3 Ti1 Ti3 137.37(17) . . ?
O3 Ti1 Ti4 43.2(2) . . ?
O3 Ti1 O1 88.4(2) . . ?
O3 Ti1 O2 99.41(15) . 3_655 ?
O3 Ti1 O2 98.63(15) . . ?
O3 Ti1 O4 94.8(2) . . ?
O3 Ti1 O5 178.03(19) . . ?
O4 Ti1 Ti1 134.72(11) . 3_655 ?
O4 Ti1 Ti1 135.17(11) . 4_565 ?
O4 Ti1 Ti2 88.29(13) . . ?
O4 Ti1 Ti2 88.06(13) . 3_655 ?
O4 Ti1 Ti3 42.60(17) . . ?
O4 Ti1 Ti4 138.0(2) . . ?
O4 Ti1 O1 176.8(2) . . ?
O4 Ti1 O2 99.04(14) . . ?
O4 Ti1 O2 98.43(14) . 3_655 ?
O4 Ti1 O5 87.19(19) . . ?
O5 Ti1 Ti1 90.04(11) . 3_655 ?
O5 Ti1 Ti1 90.38(11) . 4_565 ?
O5 Ti1 Ti2 45.11(11) . . ?
O5 Ti1 Ti2 44.69(11) . 3_655 ?
O5 Ti1 Ti3 44.59(13) . . ?
O5 Ti1 Ti4 134.8(2) . . ?
Ti1 Ti2 Ti1 120.04(5) . 11_566 ?
Ti1 Ti2 Ti1 59.81(4) 10_556 11_566 ?
Ti1 Ti2 Ti1 90.13(5) 11_566 4_565 ?
Ti1 Ti2 Ti1 59.82(4) . 4_565 ?
Ti1 Ti2 Ti1 120.04(5) 10_556 4_565 ?
Ti1 Ti2 Ti1 90.25(5) 10_556 . ?
Ti3 Ti2 Ti1 119.93(8) . 11_566 ?
Ti3 Ti2 Ti1 119.93(8) . 4_565 ?
Ti3 Ti2 Ti1 119.83(8) 11_566 . ?
Ti3 Ti2 Ti1 60.01(7) 11_566 11_566 ?
Ti3 Ti2 Ti1 60.01(7) 11_566 4_565 ?
Ti3 Ti2 Ti1 119.83(8) 11_566 10_556 ?
Ti3 Ti2 Ti1 60.11(7) . 10_556 ?
Ti3 Ti2 Ti1 60.11(7) . . ?
Ti3 Ti2 Ti3 179.90(16) . 11_566 ?
O2 Ti2 Ti1 36.41(9) . 4_565 ?
O2 Ti2 Ti1 125.38(10) . 10_556 ?
O2 Ti2 Ti1 36.73(9) . . ?
O2 Ti2 Ti1 125.05(10) 10_556 4_565 ?
O2 Ti2 Ti1 36.73(9) 10_556 10_556 ?
O2 Ti2 Ti1 36.41(9) 10_556 11_566 ?
O2 Ti2 Ti1 125.38(10) 10_556 . ?
O2 Ti2 Ti1 125.05(10) . 11_566 ?
O2 Ti2 Ti3 89.75(10) . 11_566 ?
O2 Ti2 Ti3 90.23(10) . . ?
O2 Ti2 Ti3 89.75(10) 10_556 11_566 ?
O2 Ti2 Ti3 90.23(10) 10_556 . ?
O2 Ti2 O2 153.80(18) . 10_556 ?
O2 Ti2 O5 80.98(9) 10_556 . ?
O2 Ti2 O5 80.98(9) . . ?
O2 Ti2 O5 80.66(9) . 11_566 ?
O2 Ti2 O5 80.66(9) 10_556 11_566 ?
O5 Ti2 Ti1 90.12(9) 11_566 . ?
O5 Ti2 Ti1 90.12(9) 11_566 10_556 ?
O5 Ti2 Ti1 90.12(8) . 4_565 ?
O5 Ti2 Ti1 45.13(2) . . ?
O5 Ti2 Ti1 45.07(2) 11_566 4_565 ?
O5 Ti2 Ti1 45.07(2) 11_566 11_566 ?
O5 Ti2 Ti1 45.13(2) . 10_556 ?
O5 Ti2 Ti1 90.12(8) . 11_566 ?
O5 Ti2 Ti3 44.78(16) . . ?
O5 Ti2 Ti3 135.12(17) . 11_566 ?
O5 Ti2 Ti3 135.24(17) 11_566 . ?
O5 Ti2 Ti3 44.66(17) 11_566 11_566 ?
O5 Ti2 O5 90.5(2) 11_566 . ?
O6 Ti2 Ti1 134.89(3) . 11_566 ?
O6 Ti2 Ti1 88.49(15) . . ?
O6 Ti2 Ti1 88.49(15) . 10_556 ?
O6 Ti2 Ti1 134.89(3) . 4_565 ?
O6 Ti2 Ti3 42.8(2) . . ?
O6 Ti2 Ti3 137.3(2) . 11_566 ?
O6 Ti2 O2 99.02(10) . . ?
O6 Ti2 O2 99.02(10) . 10_556 ?
O6 Ti2 O5 178.0(2) . 11_566 ?
O6 Ti2 O5 87.6(2) . . ?
O6 Ti2 O7 94.9(3) . 11_566 ?
O7 Ti2 Ti1 88.14(14) 11_566 11_566 ?
O7 Ti2 Ti1 88.14(14) 11_566 4_565 ?
O7 Ti2 Ti1 134.81(3) 11_566 10_556 ?
O7 Ti2 Ti1 134.81(3) 11_566 . ?
O7 Ti2 Ti3 42.4(2) 11_566 11_566 ?
O7 Ti2 Ti3 137.7(2) 11_566 . ?
O7 Ti2 O2 98.60(10) 11_566 10_556 ?
O7 Ti2 O2 98.60(10) 11_566 . ?
O7 Ti2 O5 177.5(2) 11_566 . ?
O7 Ti2 O5 87.1(2) 11_566 11_566 ?
Ti1 Ti3 Ti1 90.23(15) . 10_556 ?
Ti2 Ti3 Ti1 60.09(10) . 10_556 ?
Ti2 Ti3 Ti1 60.10(10) 3_655 . ?
Ti2 Ti3 Ti1 60.10(10) 3_655 10_556 ?
Ti2 Ti3 Ti1 60.09(10) . . ?
Ti2 Ti3 Ti2 90.10(16) . 3_655 ?
O4 Ti3 Ti1 126.1(2) 10_556 . ?
O4 Ti3 Ti1 35.90(12) 10_556 10_556 ?
O4 Ti3 Ti1 126.1(2) . 10_556 ?
O4 Ti3 Ti1 35.90(12) . . ?
O4 Ti3 Ti2 83.79(19) 10_556 . ?
O4 Ti3 Ti2 83.53(19) . 3_655 ?
O4 Ti3 Ti2 83.53(19) 10_556 3_655 ?
O4 Ti3 Ti2 83.80(19) . . ?
O4 Ti3 O4 162.0(4) 10_556 . ?
O4 Ti3 O5 81.01(18) . . ?
O4 Ti3 O5 81.01(18) 10_556 . ?
O4 Ti3 O6 88.7(2) 10_556 . ?
O4 Ti3 O6 88.7(2) . . ?
O5 Ti3 Ti1 45.12(8) . 10_556 ?
O5 Ti3 Ti1 45.12(8) . . ?
O5 Ti3 Ti2 44.81(16) . 3_655 ?
O5 Ti3 Ti2 45.29(17) . . ?
O6 Ti3 Ti1 83.31(18) . . ?
O6 Ti3 Ti1 83.31(18) . 10_556 ?
O6 Ti3 Ti2 125.5(3) . 3_655 ?
O6 Ti3 Ti2 35.45(17) . . ?
O6 Ti3 O5 80.7(3) . . ?
O7 Ti3 Ti1 83.43(18) . 10_556 ?
O7 Ti3 Ti1 83.43(18) . . ?
O7 Ti3 Ti2 125.7(3) . . ?
O7 Ti3 Ti2 35.62(16) . 3_655 ?
O7 Ti3 O4 88.4(2) . . ?
O7 Ti3 O4 88.4(2) . 10_556 ?
O7 Ti3 O5 80.4(3) . . ?
O7 Ti3 O6 161.2(4) . . ?
Ti1 Ti4 Ti1 90.9(3) 3_655 4_565 ?
Ti1 Ti4 Ti1 60.52(19) 3_655 . ?
Ti1 Ti4 Ti1 60.52(19) 2_665 4_565 ?
Ti1 Ti4 Ti1 90.9(3) 2_665 . ?
Ti1 Ti4 Ti1 60.52(19) 3_655 2_665 ?
Ti1 Ti4 Ti1 60.52(19) 4_565 . ?
O1 Ti4 Ti1 45.45(16) . 2_665 ?
O1 Ti4 Ti1 45.46(16) . . ?
O1 Ti4 Ti1 45.45(16) . 3_655 ?
O1 Ti4 Ti1 45.45(16) . 4_565 ?
O3 Ti4 Ti1 126.7(5) 4_565 3_655 ?
O3 Ti4 Ti1 83.7(3) 3_655 . ?
O3 Ti4 Ti1 84.1(3) . 3_655 ?
O3 Ti4 Ti1 126.7(5) 3_655 4_565 ?
O3 Ti4 Ti1 126.7(5) 2_665 . ?
O3 Ti4 Ti1 35.83(19) 4_565 4_565 ?
O3 Ti4 Ti1 35.82(19) . . ?
O3 Ti4 Ti1 84.1(3) 2_665 4_565 ?
O3 Ti4 Ti1 84.1(3) 4_565 . ?
O3 Ti4 Ti1 84.1(3) 3_655 2_665 ?
O3 Ti4 Ti1 83.7(3) 4_565 2_665 ?
O3 Ti4 Ti1 83.7(3) 2_665 3_655 ?
O3 Ti4 Ti1 35.83(19) 3_655 3_655 ?
O3 Ti4 Ti1 35.83(19) 2_665 2_665 ?
O3 Ti4 Ti1 126.7(5) . 2_665 ?
O3 Ti4 Ti1 83.7(3) . 4_565 ?
O3 Ti4 O1 81.3(3) . . ?
O3 Ti4 O1 81.3(3) 2_665 . ?
O3 Ti4 O1 81.3(3) 3_655 . ?
O3 Ti4 O1 81.3(3) 4_565 . ?
O3 Ti4 O3 162.6(7) . 2_665 ?
O3 Ti4 O3 88.68(10) 4_565 2_665 ?
O3 Ti4 O3 88.68(10) . 4_565 ?
O3 Ti4 O3 88.68(10) 3_655 2_665 ?
O3 Ti4 O3 88.68(10) . 3_655 ?
O3 Ti4 O3 162.6(7) 3_655 4_565 ?
Ti1 O1 Ti1 178.7(4) 4_565 3_655 ?
Ti1 O1 Ti1 89.994(5) 4_565 . ?
Ti1 O1 Ti1 89.992(5) 3_655 . ?
Ti1 O1 Ti1 178.7(4) 2_665 . ?
Ti1 O1 Ti1 89.993(5) 3_655 2_665 ?
Ti1 O1 Ti1 89.993(5) 4_565 2_665 ?
Ti4 O1 Ti1 89.35(18) . 2_665 ?
Ti4 O1 Ti1 89.35(18) . 3_655 ?
Ti4 O1 Ti1 89.35(18) . 4_565 ?
Ti4 O1 Ti1 89.35(18) . . ?
Ti1 O2 Ti1 106.45(14) 4_565 . ?
Ti1 O2 Ti2 107.06(15) 4_565 . ?
Ti2 O2 Ti1 106.59(15) . . ?
Ti1 O3 Ti4 101.0(4) . . ?
C10 O3 Ti1 151.4(4) . . ?
C10 O3 Ti4 107.7(5) . . ?
Ti1 O4 Ti3 101.5(2) . . ?
C6 O4 Ti1 150.7(4) . . ?
C6 O4 Ti3 107.8(4) . . ?
Ti1 O5 Ti1 179.2(2) 10_556 . ?
Ti2 O5 Ti1 90.24(11) 3_655 . ?
Ti2 O5 Ti1 90.24(11) 3_655 10_556 ?
Ti2 O5 Ti1 89.76(11) . 10_556 ?
Ti2 O5 Ti1 89.76(11) . . ?
Ti2 O5 Ti2 179.5(2) 3_655 . ?
Ti3 O5 Ti1 90.29(11) . . ?
Ti3 O5 Ti1 90.29(11) . 10_556 ?
Ti3 O5 Ti2 90.5(2) . 3_655 ?
Ti3 O5 Ti2 89.9(2) . . ?
Ti2 O6 Ti3 101.8(3) . . ?
C41 O6 Ti2 152.1(6) . . ?
C41 O6 Ti3 106.1(5) . . ?
Ti2 O7 Ti3 102.0(3) 3_655 . ?
C16 O7 Ti2 149.6(5) . 3_655 ?
C16 O7 Ti3 108.4(5) . . ?
H1A C1 H1B 107.7 . . ?
C9 C1 H1A 108.9 4_565 . ?
C9 C1 H1B 108.9 4_565 . ?
C9 C1 C11 113.4(5) 4_565 . ?
C11 C1 H1A 108.9 . . ?
C11 C1 H1B 108.9 . . ?
C3 C2 H2 118.6 . . ?
C3 C2 C14 122.9(6) . . ?
C14 C2 H2 118.6 . . ?
C2 C3 C4 118.1(6) . . ?
C2 C3 C25 121.8(7) . . ?
C2 C3 C25A 118.2(8) . . ?
C4 C3 C25 118.7(7) . . ?
C4 C3 C25A 119.0(9) . . ?
C3 C4 H4 118.8 . . ?
C3 C4 C5 122.4(6) . . ?
C5 C4 H4 118.8 . . ?
C4 C5 C6 117.4(5) . . ?
C4 C5 C49 119.6(5) . . ?
C6 C5 C49 122.7(4) . . ?
O4 C6 C5 119.2(4) . . ?
O4 C6 C14 119.3(4) . . ?
C5 C6 C14 121.5(4) . . ?
C11 C7 H7 117.6 . . ?
C13 C7 H7 117.6 . . ?
C13 C7 C11 124.8(11) . . ?
C11 C7A H7A 119.2 . . ?
C11 C7A C12 121.6(16) . . ?
C12 C7A H7A 119.2 . . ?
C9 C8 H8 120.0 . . ?
C9 C8 C13 120.0(16) . . ?
C13 C8 H8 120.0 . . ?
C9 C8A H8A 118.3 . . ?
C12 C8A H8A 118.3 . . ?
C12 C8A C9 123.4(19) . . ?
C8 C9 C1 117.9(11) . 3_655 ?
C8 C9 C10 118.4(11) . . ?
C8A C9 C1 118.8(11) . 3_655 ?
C10 C9 C1 123.1(5) . 3_655 ?
C10 C9 C8A 114.9(10) . . ?
O3 C10 C9 118.7(5) . . ?
O3 C10 C11 118.6(5) . . ?
C9 C10 C11 122.6(5) . . ?
C7 C11 C1 121.4(7) . . ?
C7A C11 C1 115.5(9) . . ?
C7A C11 C10 117.8(9) . . ?
C10 C11 C1 123.4(5) . . ?
C10 C11 C7 114.7(7) . . ?
C7A C12 C34 116(2) . . ?
C8A C12 C7A 117.4(18) . . ?
C8A C12 C34 126(2) . . ?
C7 C13 C8 117.6(13) . . ?
C7 C13 C38 123.1(12) . . ?
C8 C13 C38 119.3(13) . . ?
C2 C14 C6 117.7(5) . . ?
C2 C14 C43 120.4(5) . . ?
C6 C14 C43 121.9(4) . . ?
O7 C16 C17 118.5(3) . 10_556 ?
O7 C16 C17 118.5(3) . . ?
C17 C16 C17 122.9(6) 10_556 . ?
C16 C17 C49 123.2(4) . . ?
C18 C17 C16 116.6(5) . . ?
C18 C17 C49 120.0(5) . . ?
C17 C18 H18 118.2 . . ?
C17 C18 C19 123.6(6) . . ?
C19 C18 H18 118.2 . . ?
C18 C19 C18 116.6(8) 10_556 . ?
C18 C19 C20 121.7(4) . . ?
C18 C19 C20 121.7(4) 10_556 . ?
C21 C20 C19 109.4(16) . . ?
C22 C20 C19 115.8(9) . . ?
C22 C20 C19 115.8(9) 10_556 . ?
C22 C20 C21 100.2(12) . . ?
C22 C20 C21 100.2(12) 10_556 . ?
C22 C20 C22 112.8(17) . 10_556 ?
C20 C21 H21C 109.5 . . ?
C20 C21 H21A 109.5 . . ?
C20 C21 H21B 109.5 . . ?
H21C C21 H21A 109.5 . . ?
H21C C21 H21B 109.5 . . ?
H21A C21 H21B 109.5 . . ?
C20 C22 H22A 109.5 . . ?
C20 C22 H22B 109.5 . . ?
C20 C22 H22C 109.5 . . ?
H22A C22 H22B 109.5 . . ?
H22A C22 H22C 109.5 . . ?
H22B C22 H22C 109.5 . . ?
H23A C23 H23B 109.5 . . ?
H23A C23 H23C 109.5 . . ?
H23B C23 H23C 109.5 . . ?
C25 C23 H23A 109.5 . . ?
C25 C23 H23B 109.5 . . ?
C25 C23 H23C 109.5 . . ?
H23D C23A H23E 109.5 . . ?
H23D C23A H23F 109.4 . . ?
H23E C23A H23F 109.5 . . ?
C25A C23A H23D 114.5 . . ?
C25A C23A H23E 106.1 . . ?
C25A C23A H23F 107.7 . . ?
H24A C24 H24B 109.5 . . ?
H24A C24 H24C 109.5 . . ?
H24B C24 H24C 109.5 . . ?
C25A C24 H24A 109.5 . . ?
C25A C24 H24B 109.5 . . ?
C25A C24 H24C 109.5 . . ?
H24D C24A H24E 109.5 . . ?
H24D C24A H24F 109.5 . . ?
H24E C24A H24F 109.5 . . ?
C25A C24A H24D 109.5 . . ?
C25A C24A H24E 109.5 . . ?
C25A C24A H24F 109.5 . . ?
C3 C25 C26A 102.7(12) . . ?
C23 C25 C3 111.1(12) . . ?
C23 C25 C26A 100.3(16) . . ?
C26 C25 C3 117.2(11) . . ?
C26 C25 C23 127.0(15) . . ?
C26 C25 C26A 89.5(14) . . ?
C3 C25A C23A 85.7(15) . . ?
C24 C25A C3 99.0(18) . . ?
C24 C25A C23A 95(2) . . ?
C24A C25A C3 118.6(15) . . ?
C24A C25A C23A 123(2) . . ?
C24A C25A C24 126(3) . . ?
C25 C26 H26A 109.5 . . ?
C25 C26 H26B 109.5 . . ?
C25 C26 H26C 109.5 . . ?
H26A C26 H26B 109.5 . . ?
H26A C26 H26C 109.5 . . ?
H26B C26 H26C 109.5 . . ?
C25 C26A H26D 109.5 . . ?
C25 C26A H26E 109.5 . . ?
C25 C26A H26F 109.5 . . ?
H26D C26A H26E 109.5 . . ?
H26D C26A H26F 109.5 . . ?
H26E C26A H26F 109.5 . . ?
H31A C31 H31B 109.5 . . ?
H31A C31 H31C 109.5 . . ?
H31B C31 H31C 109.5 . . ?
C38 C31 H31A 109.5 . . ?
C38 C31 H31B 109.5 . . ?
C38 C31 H31C 109.5 . . ?
H32A C32 H32B 109.5 . . ?
H32A C32 H32C 109.5 . . ?
H32B C32 H32C 109.5 . . ?
C38 C32 H32A 109.5 . . ?
C38 C32 H32B 109.5 . . ?
C38 C32 H32C 109.5 . . ?
H33A C33 H33B 109.5 . . ?
H33A C33 H33C 109.5 . . ?
H33B C33 H33C 109.5 . . ?
C38 C33 H33A 109.5 . . ?
C38 C33 H33B 109.5 . . ?
C38 C33 H33C 109.5 . . ?
C12 C34 C35 109(2) . . ?
C36 C34 C12 108(2) . . ?
C36 C34 C35 102(3) . . ?
C36 C34 C37 122(3) . . ?
C37 C34 C12 111(2) . . ?
C37 C34 C35 104(3) . . ?
C34 C35 H35A 109.5 . . ?
C34 C35 H35B 109.5 . . ?
C34 C35 H35C 109.5 . . ?
H35A C35 H35B 109.5 . . ?
H35A C35 H35C 109.5 . . ?
H35B C35 H35C 109.5 . . ?
C34 C36 H36A 109.5 . . ?
C34 C36 H36B 109.5 . . ?
C34 C36 H36C 109.5 . . ?
H36A C36 H36B 109.5 . . ?
H36A C36 H36C 109.5 . . ?
H36B C36 H36C 109.5 . . ?
C34 C37 H37A 109.5 . . ?
C34 C37 H37B 109.5 . . ?
C34 C37 H37C 109.5 . . ?
H37A C37 H37B 109.5 . . ?
H37A C37 H37C 109.5 . . ?
H37B C37 H37C 109.5 . . ?
C31 C38 C13 109.6(14) . . ?
C32 C38 C13 115.2(14) . . ?
C32 C38 C31 110.7(18) . . ?
C32 C38 C33 107.3(15) . . ?
C33 C38 C13 103.1(17) . . ?
C33 C38 C31 111(2) . . ?
O6 C41 C42 118.8(3) . 10_556 ?
O6 C41 C42 118.8(3) . . ?
C42 C41 C42 122.4(6) . 10_556 ?
C41 C42 C43 123.2(4) . . ?
C41 C42 C47 117.4(6) . . ?
C47 C42 C43 119.2(6) . . ?
C14 C43 C42 112.0(4) . . ?
C14 C43 H43A 109.2 . . ?
C14 C43 H43B 109.2 . . ?
C42 C43 H43A 109.2 . . ?
C42 C43 H43B 109.2 . . ?
H43A C43 H43B 107.9 . . ?
H44A C44 H44B 109.5 . . ?
H44A C44 H44C 109.5 . . ?
H44B C44 H44C 109.5 . . ?
C46 C44 H44A 109.5 . . ?
C46 C44 H44B 109.5 . . ?
C46 C44 H44C 109.5 . . ?
H45A C45 H45B 109.5 . . ?
H45A C45 H45C 109.5 . . ?
H45B C45 H45C 109.5 . . ?
C46 C45 H45A 109.5 . . ?
C46 C45 H45B 109.5 . . ?
C46 C45 H45C 109.5 . . ?
C44 C46 C44 115.1(16) 10_556 . ?
C44 C46 C45 104.0(11) 10_556 . ?
C44 C46 C45 104.0(11) . . ?
C44 C46 C48 111.8(9) 10_556 . ?
C44 C46 C48 111.9(9) . . ?
C48 C46 C45 109.2(14) . . ?
C42 C47 H47 119.0 . . ?
C48 C47 C42 122.1(7) . . ?
C48 C47 H47 119.0 . . ?
C47 C48 C46 120.9(4) 10_556 . ?
C47 C48 C46 120.9(4) . . ?
C47 C48 C47 118.1(8) 10_556 . ?
C5 C49 H49A 109.2 . . ?
C5 C49 H49B 109.2 . . ?
C17 C49 C5 112.2(4) . . ?
C17 C49 H49A 109.2 . . ?
C17 C49 H49B 109.2 . . ?
H49A C49 H49B 107.9 . . ?

loop_
_geom_bond_atom_site_label_1
_geom_bond_atom_site_label_2
_geom_bond_distance
_geom_bond_site_symmetry_2
_geom_bond_publ_flag
Ti1 Ti1 3.0795(13) 3_655 ?
Ti1 Ti1 3.0796(13) 4_565 ?
Ti1 Ti2 3.0897(13) 3_655 ?
Ti1 Ti2 3.0866(13) . ?
Ti1 Ti3 3.087(4) . ?
Ti1 Ti4 3.055(8) . ?
Ti1 O1 2.1777(9) . ?
Ti1 O2 1.926(3) . ?
Ti1 O2 1.918(3) 3_655 ?
Ti1 O3 1.822(4) . ?
Ti1 O4 1.847(4) . ?
Ti1 O5 2.1875(11) . ?
Ti2 Ti1 3.0898(13) 4_565 ?
Ti2 Ti1 3.0898(13) 11_566 ?
Ti2 Ti1 3.0866(13) 10_556 ?
Ti2 Ti3 3.077(7) . ?
Ti2 Ti3 3.083(7) 11_566 ?
Ti2 O2 1.924(3) 10_556 ?
Ti2 O2 1.924(3) . ?
Ti2 O5 2.173(4) 11_566 ?
Ti2 O5 2.187(4) . ?
Ti2 O6 1.823(5) . ?
Ti2 O7 1.836(5) 11_566 ?
Ti3 Ti1 3.087(4) 10_556 ?
Ti3 Ti2 3.083(7) 3_655 ?
Ti3 O4 2.132(5) . ?
Ti3 O4 2.132(5) 10_556 ?
Ti3 O5 2.167(7) . ?
Ti3 O6 2.135(10) . ?
Ti3 O7 2.125(9) . ?
Ti4 Ti1 3.055(8) 2_665 ?
Ti4 Ti1 3.055(8) 4_565 ?
Ti4 Ti1 3.055(8) 3_655 ?
Ti4 O1 2.168(14) . ?
Ti4 O3 2.130(5) . ?
Ti4 O3 2.131(5) 2_665 ?
Ti4 O3 2.131(5) 3_655 ?
Ti4 O3 2.131(5) 4_565 ?
O1 Ti1 2.1777(9) 4_565 ?
O1 Ti1 2.1777(9) 2_665 ?
O1 Ti1 2.1777(9) 3_655 ?
O2 Ti1 1.918(3) 4_565 ?
O3 C10 1.348(6) . ?
O4 C6 1.332(6) . ?
O5 Ti1 2.1874(11) 10_556 ?
O5 Ti2 2.173(4) 3_655 ?
O6 C41 1.372(8) . ?
O7 Ti2 1.836(5) 3_655 ?
O7 C16 1.362(8) . ?
C1 H1A 0.9900 . ?
C1 H1B 0.9900 . ?
C1 C9 1.501(8) 4_565 ?
C1 C11 1.514(7) . ?
C2 H2 0.9500 . ?
C2 C3 1.374(9) . ?
C2 C14 1.386(7) . ?
C3 C4 1.380(9) . ?
C3 C25 1.588(13) . ?
C3 C25A 1.72(2) . ?
C4 H4 0.9500 . ?
C4 C5 1.399(7) . ?
C5 C6 1.400(7) . ?
C5 C49 1.508(7) . ?
C6 C14 1.401(7) . ?
C7 H7 0.9500 . ?
C7 C11 1.410(14) . ?
C7 C13 1.344(18) . ?
C7A H7A 0.9500 . ?
C7A C11 1.40(2) . ?
C7A C12 1.41(3) . ?
C8 H8 0.9500 . ?
C8 C9 1.38(2) . ?
C8 C13 1.45(3) . ?
C8A H8A 0.9500 . ?
C8A C9 1.46(3) . ?
C8A C12 1.36(3) . ?
C9 C1 1.501(8) 3_655 ?
C9 C10 1.396(7) . ?
C10 C11 1.400(7) . ?
C12 C34 1.55(4) . ?
C13 C38 1.568(18) . ?
C14 C43 1.520(7) . ?
C16 C17 1.386(6) 10_556 ?
C16 C17 1.386(6) . ?
C17 C18 1.376(7) . ?
C17 C49 1.509(7) . ?
C18 H18 0.9500 . ?
C18 C19 1.378(7) . ?
C19 C18 1.378(7) 10_556 ?
C19 C20 1.545(15) . ?
C20 C21 1.46(3) . ?
C20 C22 1.406(13) . ?
C20 C22 1.406(13) 10_556 ?
C21 H21C 0.9800 . ?
C21 H21A 0.9800 . ?
C21 H21B 0.9800 . ?
C22 H22A 0.9800 . ?
C22 H22B 0.9800 . ?
C22 H22C 0.9800 . ?
C23 H23A 0.9800 . ?
C23 H23B 0.9800 . ?
C23 H23C 0.9800 . ?
C23 C25 1.43(2) . ?
C23A H23D 0.9804 . ?
C23A H23E 0.9797 . ?
C23A H23F 0.9802 . ?
C23A C25A 1.88(4) . ?
C24 H24A 0.9800 . ?
C24 H24B 0.9800 . ?
C24 H24C 0.9800 . ?
C24 C25A 1.505(10) . ?
C24A H24D 0.9800 . ?
C24A H24E 0.9800 . ?
C24A H24F 0.9800 . ?
C24A C25A 1.39(3) . ?
C25 C26 1.43(2) . ?
C25 C26A 1.76(2) . ?
C26 H26A 0.9800 . ?
C26 H26B 0.9800 . ?
C26 H26C 0.9800 . ?
C26A H26D 0.9800 . ?
C26A H26E 0.9800 . ?
C26A H26F 0.9800 . ?
C31 H31A 0.9800 . ?
C31 H31B 0.9800 . ?
C31 H31C 0.9800 . ?
C31 C38 1.51(3) . ?
C32 H32A 0.9800 . ?
C32 H32B 0.9800 . ?
C32 H32C 0.9800 . ?
C32 C38 1.42(2) . ?
C33 H33A 0.9800 . ?
C33 H33B 0.9800 . ?
C33 H33C 0.9800 . ?
C33 C38 1.44(3) . ?
C34 C35 1.57(4) . ?
C34 C36 1.48(4) . ?
C34 C37 1.501(10) . ?
C35 H35A 0.9800 . ?
C35 H35B 0.9800 . ?
C35 H35C 0.9800 . ?
C36 H36A 0.9800 . ?
C36 H36B 0.9800 . ?
C36 H36C 0.9800 . ?
C37 H37A 0.9800 . ?
C37 H37B 0.9800 . ?
C37 H37C 0.9800 . ?
C41 C42 1.377(7) . ?
C41 C42 1.377(7) 10_556 ?
C42 C43 1.525(8) . ?
C42 C47 1.402(7) . ?
C43 H43A 0.9900 . ?
C43 H43B 0.9900 . ?
C44 H44A 0.9800 . ?
C44 H44B 0.9800 . ?
C44 H44C 0.9800 . ?
C44 C46 1.474(13) . ?
C45 H45A 0.9800 . ?
C45 H45B 0.9800 . ?
C45 H45C 0.9800 . ?
C45 C46 1.56(2) . ?
C46 C44 1.474(13) 10_556 ?
C46 C48 1.563(18) . ?
C47 H47 0.9500 . ?
C47 C48 1.368(8) . ?
C48 C47 1.368(8) 10_556 ?
C49 H49A 0.9900 . ?
C49 H49B 0.9900 . ?

loop_
_geom_torsion_atom_site_label_1
_geom_torsion_atom_site_label_2
_geom_torsion_atom_site_label_3
_geom_torsion_atom_site_label_4
_geom_torsion
_geom_torsion_site_symmetry_1
_geom_torsion_site_symmetry_2
_geom_torsion_site_symmetry_3
_geom_torsion_site_symmetry_4
_geom_torsion_publ_flag
Ti1 Ti1 O3 Ti4 45.41(12) 4_565 . . . ?
Ti1 Ti1 O3 Ti4 -44.63(12) 3_655 . . . ?
Ti1 Ti1 O3 C10 -135.2(7) 4_565 . . . ?
Ti1 Ti1 O3 C10 134.8(7) 3_655 . . . ?
Ti1 Ti1 O4 Ti3 87.7(3) 3_655 . . . ?
Ti1 Ti1 O4 Ti3 -87.2(3) 4_565 . . . ?
Ti1 Ti1 O4 C6 93.1(7) 4_565 . . . ?
Ti1 Ti1 O4 C6 -91.9(6) 3_655 . . . ?
Ti1 Ti2 O6 Ti3 45.15(2) . . . . ?
Ti1 Ti2 O6 Ti3 -45.15(2) 10_556 . . . ?
Ti1 Ti2 O6 Ti3 87.7(2) 4_565 . . . ?
Ti1 Ti2 O6 Ti3 -87.7(2) 11_566 . . . ?
Ti1 Ti2 O6 C41 134.85(2) 10_556 . . . ?
Ti1 Ti2 O6 C41 -134.85(2) . . . . ?
Ti1 Ti2 O6 C41 -92.3(2) 4_565 . . . ?
Ti1 Ti2 O6 C41 92.3(2) 11_566 . . . ?
Ti1 O3 C10 C9 -88.9(8) . . . . ?
Ti1 O3 C10 C11 90.6(8) . . . . ?
Ti1 O4 C6 C5 90.6(8) . . . . ?
Ti1 O4 C6 C14 -91.3(8) . . . . ?
Ti2 Ti1 O3 Ti4 -87.3(2) 3_655 . . . ?
Ti2 Ti1 O3 Ti4 88.27(19) . . . . ?
Ti2 Ti1 O3 C10 -92.3(7) . . . . ?
Ti2 Ti1 O3 C10 92.1(7) 3_655 . . . ?
Ti2 Ti1 O4 Ti3 45.2(2) 3_655 . . . ?
Ti2 Ti1 O4 Ti3 -44.7(2) . . . . ?
Ti2 Ti1 O4 C6 -134.5(6) 3_655 . . . ?
Ti2 Ti1 O4 C6 135.7(6) . . . . ?
Ti2 O6 C41 C42 90.7(6) . . . . ?
Ti2 O6 C41 C42 -90.7(6) . . . 10_556 ?
Ti2 O7 C16 C17 -91.4(5) 3_655 . . . ?
Ti2 O7 C16 C17 91.4(5) 3_655 . . 10_556 ?
Ti3 Ti1 O3 Ti4 180.0(2) . . . . ?
Ti3 Ti1 O3 C10 -0.6(8) . . . . ?
Ti3 Ti1 O4 C6 -179.7(8) . . . . ?
Ti3 Ti2 O6 Ti3 180.0 11_566 . . . ?
Ti3 Ti2 O6 C41 180.0 . . . . ?
Ti3 Ti2 O6 C41 0.0 11_566 . . . ?
Ti3 O4 C6 C5 -89.0(5) . . . . ?
Ti3 O4 C6 C14 89.0(5) . . . . ?
Ti3 O6 C41 C42 -89.3(6) . . . . ?
Ti3 O6 C41 C42 89.3(6) . . . 10_556 ?
Ti3 O7 C16 C17 -88.6(5) . . . 10_556 ?
Ti3 O7 C16 C17 88.6(5) . . . . ?
Ti4 Ti1 O3 C10 179(100) . . . . ?
Ti4 Ti1 O4 Ti3 180.0(2) . . . . ?
Ti4 Ti1 O4 C6 0.3(7) . . . . ?
Ti4 O3 C10 C9 90.5(5) . . . . ?
Ti4 O3 C10 C11 -90.0(5) . . . . ?
O1 Ti1 O3 Ti4 0.39(12) . . . . ?
O1 Ti1 O3 C10 179.8(7) . . . . ?
O2 Ti1 O3 Ti4 -80.03(15) 3_655 . . . ?
O2 Ti1 O3 Ti4 80.68(15) . . . . ?
O2 Ti1 O3 C10 99.4(7) 3_655 . . . ?
O2 Ti1 O3 C10 -99.9(7) . . . . ?
O2 Ti1 O4 Ti3 80.3(2) 3_655 . . . ?
O2 Ti1 O4 Ti3 -79.9(2) . . . . ?
O2 Ti1 O4 C6 -99.3(6) 3_655 . . . ?
O2 Ti1 O4 C6 100.5(6) . . . . ?
O2 Ti2 O6 Ti3 -80.46(10) 10_556 . . . ?
O2 Ti2 O6 Ti3 80.46(10) . . . . ?
O2 Ti2 O6 C41 99.54(10) 10_556 . . . ?
O2 Ti2 O6 C41 -99.54(10) . . . . ?
O3 Ti1 O4 Ti3 -179.4(2) . . . . ?
O3 Ti1 O4 C6 0.9(7) . . . . ?
O3 C10 C11 C1 7.6(8) . . . . ?
O3 C10 C11 C7 -165.1(7) . . . . ?
O3 C10 C11 C7A 165.9(10) . . . . ?
O4 Ti1 O3 Ti4 -179.41(15) . . . . ?
O4 Ti1 O3 C10 0.0(7) . . . . ?
O4 C6 C14 C2 177.9(6) . . . . ?
O4 C6 C14 C43 -5.6(8) . . . . ?
O5 Ti1 O4 Ti3 0.5(2) . . . . ?
O5 Ti1 O4 C6 -179.2(6) . . . . ?
O5 Ti2 O6 Ti3 0.0 . . . . ?
O5 Ti2 O6 C41 180.0 . . . . ?
O6 C41 C42 C43 6.0(10) . . . . ?
O6 C41 C42 C47 -178.6(6) . . . . ?
O7 Ti2 O6 Ti3 180.0 11_566 . . . ?
O7 Ti2 O6 C41 0.0 11_566 . . . ?
O7 C16 C17 C18 -179.9(6) . . . . ?
O7 C16 C17 C49 -4.5(9) . . . . ?
C1 C9 C10 O3 -7.7(9) 3_655 . . . ?
C1 C9 C10 C11 172.8(5) 3_655 . . . ?
C2 C3 C4 C5 -1.5(15) . . . . ?
C2 C3 C25 C23 32(2) . . . . ?
C2 C3 C25 C26 -125.6(16) . . . . ?
C2 C3 C25 C26A 138.4(14) . . . . ?
C2 C3 C25A C23A -65.1(17) . . . . ?
C2 C3 C25A C24 -159.1(19) . . . . ?
C2 C3 C25A C24A 61(2) . . . . ?
C2 C14 C43 C42 83.6(7) . . . . ?
C3 C2 C14 C6 3.0(12) . . . . ?
C3 C2 C14 C43 -173.5(8) . . . . ?
C3 C4 C5 C6 0.4(12) . . . . ?
C3 C4 C5 C49 175.6(8) . . . . ?
C4 C3 C25 C23 -162.3(14) . . . . ?
C4 C3 C25 C26 40(2) . . . . ?
C4 C3 C25 C26A -55.8(17) . . . . ?
C4 C3 C25A C23A 139.5(14) . . . . ?
C4 C3 C25A C24 46(2) . . . . ?
C4 C3 C25A C24A -94.6(19) . . . . ?
C4 C5 C6 O4 -179.6(6) . . . . ?
C4 C5 C6 C14 2.4(9) . . . . ?
C4 C5 C49 C17 -81.8(7) . . . . ?
C5 C6 C14 C2 -4.1(9) . . . . ?
C5 C6 C14 C43 172.4(5) . . . . ?
C6 C5 C49 C17 93.1(6) . . . . ?
C6 C14 C43 C42 -92.8(6) . . . . ?
C7 C13 C38 C31 -29(2) . . . . ?
C7 C13 C38 C32 -154.1(17) . . . . ?
C7 C13 C38 C33 89.3(18) . . . . ?
C7A C12 C34 C35 61(3) . . . . ?
C7A C12 C34 C36 171(2) . . . . ?
C7A C12 C34 C37 -53(3) . . . . ?
C8 C9 C10 O3 163.7(8) . . . . ?
C8 C9 C10 C11 -15.8(11) . . . . ?
C8 C13 C38 C31 152.4(18) . . . . ?
C8 C13 C38 C32 27(2) . . . . ?
C8 C13 C38 C33 -89.7(19) . . . . ?
C8A C9 C10 O3 -167.2(12) . . . . ?
C8A C9 C10 C11 13.3(13) . . . . ?
C8A C12 C34 C35 -109(3) . . . . ?
C8A C12 C34 C36 1(4) . . . . ?
C8A C12 C34 C37 136(3) . . . . ?
C9 C1 C11 C7 -96.6(9) 4_565 . . . ?
C9 C1 C11 C7A -67.6(11) 4_565 . . . ?
C9 C1 C11 C10 91.2(7) 4_565 . . . ?
C9 C8 C13 C7 -4(2) . . . . ?
C9 C8 C13 C38 175.1(13) . . . . ?
C9 C8A C12 C7A 10(3) . . . . ?
C9 C8A C12 C34 -180(2) . . . . ?
C9 C10 C11 C1 -172.9(5) . . . . ?
C9 C10 C11 C7 14.3(10) . . . . ?
C9 C10 C11 C7A -14.6(12) . . . . ?
C11 C7 C13 C8 3(2) . . . . ?
C11 C7 C13 C38 -176.0(13) . . . . ?
C11 C7A C12 C8A -11(3) . . . . ?
C11 C7A C12 C34 178.0(18) . . . . ?
C12 C7A C11 C1 172.9(14) . . . . ?
C12 C7A C11 C7 -77(3) . . . . ?
C12 C7A C11 C10 13(2) . . . . ?
C12 C8A C9 C1 -171.6(17) . . . 3_655 ?
C12 C8A C9 C8 93(5) . . . . ?
C12 C8A C9 C10 -11(3) . . . . ?
C13 C7 C11 C1 179.1(11) . . . . ?
C13 C7 C11 C7A 95(3) . . . . ?
C13 C7 C11 C10 -8.0(16) . . . . ?
C13 C8 C9 C1 -178.2(10) . . . 3_655 ?
C13 C8 C9 C8A -79(4) . . . . ?
C13 C8 C9 C10 10.0(16) . . . . ?
C14 C2 C3 C4 -0.3(15) . . . . ?
C14 C2 C3 C25 165.6(11) . . . . ?
C14 C2 C3 C25A -155.9(11) . . . . ?
C16 C17 C18 C19 0.4(12) . . . . ?
C16 C17 C49 C5 -93.1(6) . . . . ?
C17 C16 C17 C18 -2.8(10) 10_556 . . . ?
C17 C16 C17 C49 172.6(4) 10_556 . . . ?
C17 C18 C19 C18 1.8(18) . . . 10_556 ?
C17 C18 C19 C20 178.9(12) . . . . ?
C18 C17 C49 C5 82.1(6) . . . . ?
C18 C19 C20 C21 88.5(12) 10_556 . . . ?
C18 C19 C20 C21 -88.5(12) . . . . ?
C18 C19 C20 C22 -159.2(15) 10_556 . . . ?
C18 C19 C20 C22 159.2(15) . . . 10_556 ?
C18 C19 C20 C22 -24(2) 10_556 . . 10_556 ?
C18 C19 C20 C22 24(2) . . . . ?
C25 C3 C4 C5 -167.8(10) . . . . ?
C25 C3 C25A C23A 40.6(17) . . . . ?
C25 C3 C25A C24 -53(2) . . . . ?
C25 C3 C25A C24A 166(3) . . . . ?
C25A C3 C4 C5 153.9(11) . . . . ?
C25A C3 C25 C23 -62.2(18) . . . . ?
C25A C3 C25 C26 140(2) . . . . ?
C25A C3 C25 C26A 44.3(17) . . . . ?
C41 C42 C43 C14 93.6(6) . . . . ?
C41 C42 C47 C48 2.1(12) . . . . ?
C42 C41 C42 C43 -172.5(4) 10_556 . . . ?
C42 C41 C42 C47 2.9(11) 10_556 . . . ?
C42 C47 C48 C46 171.3(11) . . . . ?
C42 C47 C48 C47 -6.9(17) . . . 10_556 ?
C43 C42 C47 C48 177.7(8) . . . . ?
C44 C46 C48 C47 26(2) . . . . ?
C44 C46 C48 C47 156.3(12) 10_556 . . . ?
C44 C46 C48 C47 -156.3(12) . . . 10_556 ?
C44 C46 C48 C47 -26(2) 10_556 . . 10_556 ?
C45 C46 C48 C47 -89.1(11) . . . . ?
C45 C46 C48 C47 89.1(11) . . . 10_556 ?
C47 C42 C43 C14 -81.8(6) . . . . ?
C49 C5 C6 O4 5.4(8) . . . . ?
C49 C5 C6 C14 -172.7(5) . . . . ?
C49 C17 C18 C19 -175.1(9) . . . . ?

loop_
_smtbx_masks_void_nr
_smtbx_masks_void_average_x
_smtbx_masks_void_average_y
_smtbx_masks_void_average_z
_smtbx_masks_void_volume
_smtbx_masks_void_count_electrons
_smtbx_masks_void_content
1 0.000 0.000 0.500 231.3 59.4 ?
2 0.000 0.500 0.000 174.7 50.2 ?
3 0.000 0.500 0.500 174.7 50.2 ?
4 0.250 0.250 0.250 210.1 40.9 ?
5 0.250 0.250 0.750 210.1 40.9 ?
6 0.250 0.750 0.250 210.1 40.9 ?
7 0.250 0.750 0.750 210.1 40.9 ?
8 0.500 0.500 0.000 231.3 59.4 ?
9 0.500 0.000 0.000 174.7 50.2 ?
10 0.500 0.000 0.500 174.7 50.2 ?
11 0.750 0.750 0.250 210.1 40.9 ?
12 0.750 0.750 0.750 210.1 40.9 ?
13 0.750 0.250 0.250 210.1 40.9 ?
14 0.750 0.250 0.750 210.1 40.9 ?
